data_7160323
loop_
_publ_author_name
'Le Roch, Myriam'
'Gouault, Nicolas'
'Renault, Jacques'
'Argouarch, Gilles'
'Roisnel, Thierry'
'Swarnayu, Banik'
'Subbareddy, B. V.'
'LALLI, Claudia'

_publ_section_title
;
 4-hydroxypiperidines containing a quaternary stereocenter by aza-Prins
 cyclization
;
_journal_name_full 'Organic &amp; Biomolecular Chemistry'
_journal_paper_doi 10.1039/D4OB01807A
_journal_year 2025
_chemical_compound_source 'synthesis as described'
_chemical_formula_moiety 'C26 H27 N O5 S'
_chemical_formula_sum 'C26 H27 N O5 S'
_chemical_formula_weight 465.54
_space_group_crystal_system monoclinic
_space_group_IT_number 14
_space_group_name_Hall '-P 2ybc'
_space_group_name_H-M_alt 'P 1 21/c 1'
_atom_sites_solution_hydrogens mixed
_atom_sites_solution_primary dual
_audit_update_record
;
2024-10-16 deposited with the CCDC.	2024-12-26 downloaded from the CCDC.
;
_cell_angle_alpha 90
_cell_angle_beta 93.221(4)
_cell_angle_gamma 90
_cell_formula_units_Z 4
_cell_length_a 11.7842(13)
_cell_length_b 10.2201(11)
_cell_length_c 19.200(2)
_cell_measurement_reflns_used 9907
_cell_measurement_temperature 150(2)
_cell_measurement_theta_max 27.4616
_cell_measurement_theta_min 2.2583
_cell_measurement_wavelength 0.710730
_cell_volume 2308.7(4)
_computing_cell_refinement 'APEX3 (Bruker, 2015)'
_computing_data_collection 'Bruker APEX3 (Bruker, 2015)'
_computing_data_reduction 'SAINT (Bruker, 2014)'
_computing_molecular_graphics
;
   'SXGRAPH (L. Farrugia, 1999), Mercury (CSD, 2020)'
;
_computing_publication_material 'CRYSCALC (T. Roisnel, local program, 2023)'
_computing_structure_refinement 'SHELXL-2019_2 (Sheldrick, 2019)'
_computing_structure_solution 'SHELXT 2018_2 (Sheldrick, 2018)'
_diffrn_ambient_temperature 150(2)
_diffrn_detector CMOS-PHOTON70
_diffrn_detector_area_resol_mean 7.39
_diffrn_measured_fraction_theta_full 1.000
_diffrn_measured_fraction_theta_max 0.997
_diffrn_measurement_device_type 'D8 VENTURE Bruker AXS'
_diffrn_measurement_method 'rotation images'
_diffrn_orient_matrix_UB_11 0.0483807
_diffrn_orient_matrix_UB_12 -0.0018334
_diffrn_orient_matrix_UB_13 -0.0411430
_diffrn_orient_matrix_UB_21 -0.0238807
_diffrn_orient_matrix_UB_22 -0.0923656
_diffrn_orient_matrix_UB_23 -0.0098371
_diffrn_orient_matrix_UB_31 -0.0656734
_diffrn_orient_matrix_UB_32 0.0322361
_diffrn_orient_matrix_UB_33 -0.0305260
_diffrn_radiation_monochromator 'multilayer monochromator'
_diffrn_radiation_probe x-ray
_diffrn_radiation_source 'Incoatec microfocus sealed tube'
_diffrn_radiation_type MoK\a
_diffrn_radiation_wavelength 0.71073
_diffrn_reflns_av_R_equivalents 0.0316
_diffrn_reflns_av_unetI/netI 0.0216
_diffrn_reflns_limit_h_max 15
_diffrn_reflns_limit_h_min -15
_diffrn_reflns_limit_k_max 12
_diffrn_reflns_limit_k_min -13
_diffrn_reflns_limit_l_max 24
_diffrn_reflns_limit_l_min -24
_diffrn_reflns_number 26305
_diffrn_reflns_theta_full 25.242
_diffrn_reflns_theta_max 27.492
_diffrn_reflns_theta_min 2.125
_diffrn_source_current 1.00
_diffrn_source_power 50.0
_diffrn_source_voltage 50.00
_exptl_absorpt_coefficient_mu 0.178
_exptl_absorpt_correction_T_max 0.974
_exptl_absorpt_correction_T_min 0.930
_exptl_absorpt_correction_type multi-scan
_exptl_absorpt_process_details
;
  [Sheldrick, G.M. (2014). SADABS Bruker AXS Inc., Madison, Wisconsin, USA]
;
_exptl_crystal_colour colourless
_exptl_crystal_density_diffrn 1.339
_exptl_crystal_description prism
_exptl_crystal_F_000 984
_exptl_crystal_size_max 0.360
_exptl_crystal_size_mid 0.260
_exptl_crystal_size_min 0.150
_refine_diff_density_max 0.427
_refine_diff_density_min -0.425
_refine_diff_density_rms 0.046
_refine_ls_extinction_method none
_refine_ls_goodness_of_fit_ref 1.041
_refine_ls_hydrogen_treatment mixed
_refine_ls_matrix_type full
_refine_ls_number_parameters 302
_refine_ls_number_reflns 5288
_refine_ls_number_restraints 0
_refine_ls_restrained_S_all 1.041
_refine_ls_R_factor_all 0.0403
_refine_ls_R_factor_gt 0.0363
_refine_ls_shift/su_max 0.026
_refine_ls_shift/su_mean 0.000
_refine_ls_structure_factor_coef Fsqd
_refine_ls_weighting_details 'w=1/[\s^2^(Fo^2^)+(0.0483P)^2^+1.1354P] where P=(Fo^2^+2Fc^2^)/3'
_refine_ls_weighting_scheme calc
_refine_ls_wR_factor_gt 0.0950
_refine_ls_wR_factor_ref 0.0980
_reflns_number_gt 4824
_reflns_number_total 5288
_reflns_threshold_expression >2sigma(I)
_cod_data_source_file d4ob01807a2.cif
_cod_data_source_block JR1944_2
_cod_original_sg_symbol_H-M 'P 21/c'
_cod_database_code 7160323

loop_
_space_group_symop_operation_xyz
'x, y, z'
'-x, y+1/2, -z+1/2'
'-x, -y, -z'
'x, -y-1/2, z-1/2'

loop_
_atom_site_label
_atom_site_type_symbol
_atom_site_fract_x
_atom_site_fract_y
_atom_site_fract_z
_atom_site_U_iso_or_equiv
_atom_site_adp_type
_atom_site_occupancy
_atom_site_site_symmetry_order
_atom_site_calc_flag
_atom_site_refinement_flags_posn
_atom_site_refinement_flags_adp
_atom_site_refinement_flags_occupancy
_atom_site_disorder_assembly
_atom_site_disorder_group
S1 S 0.55433(3) 0.55470(3) 0.26885(2) 0.01892(9) Uani 1 1 d . . . . .
C1 C 0.95676(14) 0.87443(19) 0.38387(9) 0.0423(4) Uani 1 1 d . . . . .
H1A H 0.945589 0.898930 0.432351 0.063 Uiso 1 1 calc R U . . .
H1B H 0.963162 0.953667 0.355610 0.063 Uiso 1 1 calc R U . . .
H1C H 1.026501 0.822664 0.381841 0.063 Uiso 1 1 calc R U . . .
C2 C 0.85644(12) 0.79417(15) 0.35575(7) 0.0284(3) Uani 1 1 d . . . . .
C3 C 0.76163(12) 0.85453(14) 0.32369(7) 0.0268(3) Uani 1 1 d . . . . .
H3 H 0.760362 0.947148 0.319487 0.032 Uiso 1 1 calc R U . . .
C4 C 0.66885(12) 0.78274(13) 0.29769(7) 0.0228(3) Uani 1 1 d . . . . .
H4 H 0.604191 0.825680 0.276593 0.027 Uiso 1 1 calc R U . . .
C5 C 0.67164(11) 0.64718(12) 0.30287(6) 0.0196(2) Uani 1 1 d . . . . .
C6 C 0.76519(12) 0.58458(14) 0.33462(8) 0.0295(3) Uani 1 1 d . . . . .
H6 H 0.766817 0.491891 0.338315 0.035 Uiso 1 1 calc R U . . .
C7 C 0.85632(13) 0.65863(16) 0.36092(8) 0.0335(3) Uani 1 1 d . . . . .
H7 H 0.920174 0.615698 0.382991 0.040 Uiso 1 1 calc R U . . .
O8 O 0.49453(8) 0.63405(10) 0.21712(5) 0.0259(2) Uani 1 1 d . . . . .
O9 O 0.59657(8) 0.42870(9) 0.25022(5) 0.0260(2) Uani 1 1 d . . . . .
N10 N 0.46699(9) 0.52888(10) 0.33030(5) 0.0184(2) Uani 1 1 d . . . . .
C11 C 0.48098(11) 0.41369(12) 0.37647(6) 0.0193(2) Uani 1 1 d . . . . .
H11A H 0.521746 0.439150 0.420899 0.023 Uiso 1 1 calc R U . . .
H11B H 0.526295 0.345848 0.353882 0.023 Uiso 1 1 calc R U . . .
C12 C 0.36401(11) 0.35952(12) 0.39078(6) 0.0198(2) Uani 1 1 d . . . . .
H12A H 0.328007 0.323658 0.347024 0.024 Uiso 1 1 calc R U . . .
H12B H 0.372668 0.287093 0.424905 0.024 Uiso 1 1 calc R U . . .
C13 C 0.28736(10) 0.46433(12) 0.41920(6) 0.0188(2) Uani 1 1 d . . . . .
C14 C 0.27792(11) 0.57937(13) 0.36854(6) 0.0202(2) Uani 1 1 d . . . . .
H14A H 0.231239 0.648971 0.388561 0.024 Uiso 1 1 calc R U . . .
H14B H 0.238717 0.550159 0.324299 0.024 Uiso 1 1 calc R U . . .
C15 C 0.39492(10) 0.63587(12) 0.35315(6) 0.0182(2) Uani 1 1 d . . . . .
H15 H 0.383368 0.698155 0.313214 0.022 Uiso 1 1 calc R U . . .
C16 C 0.44944(11) 0.71304(12) 0.41536(6) 0.0191(2) Uani 1 1 d . . . . .
O17 O 0.54309(8) 0.68446(9) 0.44082(5) 0.0228(2) Uani 1 1 d . . . . .
C18 C 0.38652(11) 0.82794(12) 0.44209(7) 0.0216(3) Uani 1 1 d . . . . .
C19 C 0.41376(12) 0.86852(14) 0.51056(7) 0.0254(3) Uani 1 1 d . . . . .
H19 H 0.468107 0.820849 0.538808 0.031 Uiso 1 1 calc R U . . .
C20 C 0.36208(13) 0.97771(14) 0.53751(8) 0.0303(3) Uani 1 1 d . . . . .
H20 H 0.380825 1.004715 0.584090 0.036 Uiso 1 1 calc R U . . .
C21 C 0.28326(14) 1.04712(14) 0.49645(9) 0.0343(3) Uani 1 1 d . . . . .
H21 H 0.247760 1.121889 0.514997 0.041 Uiso 1 1 calc R U . . .
C22 C 0.25538(14) 1.00859(15) 0.42822(9) 0.0348(3) Uani 1 1 d . . . . .
H22 H 0.201500 1.057225 0.400131 0.042 Uiso 1 1 calc R U . . .
C23 C 0.30673(12) 0.89843(14) 0.40117(7) 0.0272(3) Uani 1 1 d . . . . .
H23 H 0.287260 0.871329 0.354702 0.033 Uiso 1 1 calc R U . . .
O24 O 0.33234(8) 0.51618(10) 0.48426(5) 0.0224(2) Uani 1 1 d . . . . .
H24 H 0.3604(14) 0.4540(18) 0.5091(9) 0.027 Uiso 1 1 d . U . . .
C25 C 0.17018(11) 0.40999(14) 0.43280(6) 0.0224(3) Uani 1 1 d . . . . .
H25A H 0.177031 0.339906 0.468390 0.027 Uiso 1 1 calc R U . . .
H25B H 0.121489 0.480202 0.450399 0.027 Uiso 1 1 calc R U . . .
O26 O 0.12100(8) 0.35914(11) 0.36917(5) 0.0318(2) Uani 1 1 d . . . . .
C27 C 0.01147(11) 0.31460(14) 0.36869(7) 0.0244(3) Uani 1 1 d . . . . .
C28 C -0.05239(12) 0.30748(14) 0.42699(7) 0.0277(3) Uani 1 1 d . . . . .
H28 H -0.020431 0.332875 0.471473 0.033 Uiso 1 1 calc R U . . .
C29 C -0.16391(13) 0.26268(15) 0.41960(8) 0.0321(3) Uani 1 1 d . . . . .
H29 H -0.207870 0.257267 0.459490 0.039 Uiso 1 1 calc R U . . .
C30 C -0.21172(12) 0.22599(14) 0.35531(9) 0.0313(3) Uani 1 1 d . . . . .
H30 H -0.288184 0.196374 0.350673 0.038 Uiso 1 1 calc R U . . .
C31 C -0.14676(14) 0.23298(17) 0.29789(8) 0.0368(4) Uani 1 1 d . . . . .
H31 H -0.178967 0.207732 0.253445 0.044 Uiso 1 1 calc R U . . .
C32 C -0.03563(14) 0.27612(17) 0.30401(8) 0.0350(3) Uani 1 1 d . . . . .
H32 H 0.008450 0.279467 0.264111 0.042 Uiso 1 1 calc R U . . .

loop_
_atom_site_aniso_label
_atom_site_aniso_U_11
_atom_site_aniso_U_22
_atom_site_aniso_U_33
_atom_site_aniso_U_23
_atom_site_aniso_U_13
_atom_site_aniso_U_12
S1 0.02012(16) 0.01929(16) 0.01755(15) -0.00124(11) 0.00295(11) -0.00223(11)
C1 0.0335(8) 0.0478(10) 0.0456(9) -0.0090(8) 0.0011(7) -0.0150(7)
C2 0.0255(7) 0.0328(7) 0.0273(7) -0.0045(6) 0.0055(5) -0.0075(6)
C3 0.0326(7) 0.0204(6) 0.0278(7) -0.0019(5) 0.0069(5) -0.0043(5)
C4 0.0255(6) 0.0199(6) 0.0233(6) 0.0012(5) 0.0036(5) 0.0008(5)
C5 0.0193(6) 0.0196(6) 0.0202(6) -0.0005(5) 0.0044(5) -0.0031(5)
C6 0.0272(7) 0.0215(7) 0.0394(8) 0.0034(6) -0.0009(6) 0.0010(5)
C7 0.0240(7) 0.0335(8) 0.0421(8) 0.0019(6) -0.0048(6) 0.0018(6)
O8 0.0269(5) 0.0311(5) 0.0197(4) 0.0031(4) 0.0002(4) -0.0018(4)
O9 0.0288(5) 0.0227(5) 0.0273(5) -0.0062(4) 0.0079(4) -0.0024(4)
N10 0.0198(5) 0.0166(5) 0.0192(5) 0.0008(4) 0.0043(4) -0.0006(4)
C11 0.0203(6) 0.0164(6) 0.0212(6) 0.0017(5) 0.0005(5) -0.0010(5)
C12 0.0218(6) 0.0172(6) 0.0204(6) -0.0002(5) 0.0008(5) -0.0034(5)
C13 0.0187(6) 0.0206(6) 0.0170(5) -0.0007(5) -0.0002(4) -0.0036(5)
C14 0.0176(6) 0.0209(6) 0.0218(6) 0.0010(5) 0.0003(5) -0.0004(5)
C15 0.0191(6) 0.0164(6) 0.0192(5) 0.0009(4) 0.0020(4) 0.0006(5)
C16 0.0208(6) 0.0168(6) 0.0202(6) 0.0014(4) 0.0048(5) -0.0032(5)
O17 0.0205(4) 0.0229(5) 0.0250(4) -0.0014(4) 0.0011(4) -0.0014(4)
C18 0.0217(6) 0.0164(6) 0.0273(6) 0.0001(5) 0.0087(5) -0.0032(5)
C19 0.0236(6) 0.0238(7) 0.0296(7) -0.0038(5) 0.0074(5) -0.0061(5)
C20 0.0335(8) 0.0243(7) 0.0344(7) -0.0075(6) 0.0146(6) -0.0086(6)
C21 0.0405(8) 0.0191(7) 0.0457(9) -0.0028(6) 0.0226(7) -0.0004(6)
C22 0.0370(8) 0.0246(7) 0.0440(9) 0.0068(6) 0.0125(7) 0.0072(6)
C23 0.0309(7) 0.0229(7) 0.0286(7) 0.0023(5) 0.0085(6) 0.0012(6)
O24 0.0251(5) 0.0229(5) 0.0188(4) -0.0019(4) -0.0025(4) -0.0027(4)
C25 0.0208(6) 0.0271(6) 0.0194(6) -0.0016(5) 0.0020(5) -0.0050(5)
O26 0.0234(5) 0.0499(7) 0.0225(5) -0.0085(4) 0.0046(4) -0.0167(5)
C27 0.0213(6) 0.0252(7) 0.0267(6) -0.0015(5) 0.0013(5) -0.0068(5)
C28 0.0256(7) 0.0307(7) 0.0268(7) -0.0014(6) 0.0033(5) -0.0068(6)
C29 0.0259(7) 0.0310(7) 0.0401(8) 0.0003(6) 0.0083(6) -0.0062(6)
C30 0.0221(7) 0.0232(7) 0.0480(9) 0.0012(6) -0.0026(6) -0.0058(5)
C31 0.0348(8) 0.0387(9) 0.0358(8) -0.0057(7) -0.0083(6) -0.0112(7)
C32 0.0336(8) 0.0450(9) 0.0267(7) -0.0070(6) 0.0033(6) -0.0123(7)

loop_
_atom_type_symbol
_atom_type_description
_atom_type_scat_dispersion_real
_atom_type_scat_dispersion_imag
_atom_type_scat_source
C C 0.0033 0.0016 'International Tables Vol C Tables 4.2.6.8 and 6.1.1.4'
H H 0.0000 0.0000 'International Tables Vol C Tables 4.2.6.8 and 6.1.1.4'
N N 0.0061 0.0033 'International Tables Vol C Tables 4.2.6.8 and 6.1.1.4'
O O 0.0106 0.0060 'International Tables Vol C Tables 4.2.6.8 and 6.1.1.4'
S S 0.1246 0.1234 'International Tables Vol C Tables 4.2.6.8 and 6.1.1.4'

loop_
_geom_angle_atom_site_label_1
_geom_angle_atom_site_label_2
_geom_angle_atom_site_label_3
_geom_angle
_geom_angle_site_symmetry_1
_geom_angle_site_symmetry_3
_geom_angle_publ_flag
O9 S1 O8 119.91(6) . . ?
O9 S1 N10 106.11(6) . . ?
O8 S1 N10 106.66(6) . . ?
O9 S1 C5 107.28(6) . . ?
O8 S1 C5 107.25(6) . . ?
N10 S1 C5 109.35(6) . . ?
C2 C1 H1A 109.5 . . ?
C2 C1 H1B 109.5 . . ?
H1A C1 H1B 109.5 . . ?
C2 C1 H1C 109.5 . . ?
H1A C1 H1C 109.5 . . ?
H1B C1 H1C 109.5 . . ?
C7 C2 C3 118.07(13) . . ?
C7 C2 C1 121.27(15) . . ?
C3 C2 C1 120.66(14) . . ?
C4 C3 C2 121.52(13) . . ?
C4 C3 H3 119.2 . . ?
C2 C3 H3 119.2 . . ?
C3 C4 C5 119.15(13) . . ?
C3 C4 H4 120.4 . . ?
C5 C4 H4 120.4 . . ?
C6 C5 C4 120.46(12) . . ?
C6 C5 S1 120.10(10) . . ?
C4 C5 S1 119.44(10) . . ?
C7 C6 C5 119.28(13) . . ?
C7 C6 H6 120.4 . . ?
C5 C6 H6 120.4 . . ?
C6 C7 C2 121.51(14) . . ?
C6 C7 H7 119.2 . . ?
C2 C7 H7 119.2 . . ?
C15 N10 C11 117.48(10) . . ?
C15 N10 S1 119.71(8) . . ?
C11 N10 S1 120.64(8) . . ?
N10 C11 C12 109.03(10) . . ?
N10 C11 H11A 109.9 . . ?
C12 C11 H11A 109.9 . . ?
N10 C11 H11B 109.9 . . ?
C12 C11 H11B 109.9 . . ?
H11A C11 H11B 108.3 . . ?
C13 C12 C11 111.70(10) . . ?
C13 C12 H12A 109.3 . . ?
C11 C12 H12A 109.3 . . ?
C13 C12 H12B 109.3 . . ?
C11 C12 H12B 109.3 . . ?
H12A C12 H12B 107.9 . . ?
O24 C13 C12 112.05(10) . . ?
O24 C13 C25 106.26(10) . . ?
C12 C13 C25 111.50(10) . . ?
O24 C13 C14 106.33(10) . . ?
C12 C13 C14 109.71(10) . . ?
C25 C13 C14 110.83(10) . . ?
C13 C14 C15 112.18(10) . . ?
C13 C14 H14A 109.2 . . ?
C15 C14 H14A 109.2 . . ?
C13 C14 H14B 109.2 . . ?
C15 C14 H14B 109.2 . . ?
H14A C14 H14B 107.9 . . ?
N10 C15 C14 108.53(10) . . ?
N10 C15 C16 112.97(10) . . ?
C14 C15 C16 112.47(10) . . ?
N10 C15 H15 107.5 . . ?
C14 C15 H15 107.5 . . ?
C16 C15 H15 107.5 . . ?
O17 C16 C18 120.43(12) . . ?
O17 C16 C15 121.17(11) . . ?
C18 C16 C15 118.35(11) . . ?
C23 C18 C19 119.28(12) . . ?
C23 C18 C16 123.04(12) . . ?
C19 C18 C16 117.62(12) . . ?
C20 C19 C18 120.49(14) . . ?
C20 C19 H19 119.8 . . ?
C18 C19 H19 119.8 . . ?
C21 C20 C19 119.77(14) . . ?
C21 C20 H20 120.1 . . ?
C19 C20 H20 120.1 . . ?
C20 C21 C22 120.58(13) . . ?
C20 C21 H21 119.7 . . ?
C22 C21 H21 119.7 . . ?
C21 C22 C23 119.74(15) . . ?
C21 C22 H22 120.1 . . ?
C23 C22 H22 120.1 . . ?
C18 C23 C22 120.14(14) . . ?
C18 C23 H23 119.9 . . ?
C22 C23 H23 119.9 . . ?
C13 O24 H24 109.0(12) . . ?
O26 C25 C13 108.39(10) . . ?
O26 C25 H25A 110.0 . . ?
C13 C25 H25A 110.0 . . ?
O26 C25 H25B 110.0 . . ?
C13 C25 H25B 110.0 . . ?
H25A C25 H25B 108.4 . . ?
C27 O26 C25 117.81(10) . . ?
O26 C27 C28 124.55(12) . . ?
O26 C27 C32 115.46(12) . . ?
C28 C27 C32 119.99(13) . . ?
C27 C28 C29 119.19(13) . . ?
C27 C28 H28 120.4 . . ?
C29 C28 H28 120.4 . . ?
C30 C29 C28 121.10(14) . . ?
C30 C29 H29 119.5 . . ?
C28 C29 H29 119.5 . . ?
C31 C30 C29 118.95(13) . . ?
C31 C30 H30 120.5 . . ?
C29 C30 H30 120.5 . . ?
C30 C31 C32 121.01(14) . . ?
C30 C31 H31 119.5 . . ?
C32 C31 H31 119.5 . . ?
C31 C32 C27 119.75(14) . . ?
C31 C32 H32 120.1 . . ?
C27 C32 H32 120.1 . . ?

loop_
_geom_bond_atom_site_label_1
_geom_bond_atom_site_label_2
_geom_bond_distance
_geom_bond_site_symmetry_2
_geom_bond_publ_flag
S1 O9 1.4332(10) . ?
S1 O8 1.4359(10) . ?
S1 N10 1.6301(10) . ?
S1 C5 1.7691(13) . ?
C1 C2 1.513(2) . ?
C1 H1A 0.9800 . ?
C1 H1B 0.9800 . ?
C1 H1C 0.9800 . ?
C2 C7 1.389(2) . ?
C2 C3 1.389(2) . ?
C3 C4 1.3863(19) . ?
C3 H3 0.9500 . ?
C4 C5 1.3892(18) . ?
C4 H4 0.9500 . ?
C5 C6 1.3859(19) . ?
C6 C7 1.386(2) . ?
C6 H6 0.9500 . ?
C7 H7 0.9500 . ?
N10 C15 1.4667(15) . ?
N10 C11 1.4773(16) . ?
C11 C12 1.5246(17) . ?
C11 H11A 0.9900 . ?
C11 H11B 0.9900 . ?
C12 C13 1.5220(17) . ?
C12 H12A 0.9900 . ?
C12 H12B 0.9900 . ?
C13 O24 1.4311(14) . ?
C13 C25 1.5245(17) . ?
C13 C14 1.5259(17) . ?
C14 C15 1.5386(17) . ?
C14 H14A 0.9900 . ?
C14 H14B 0.9900 . ?
C15 C16 1.5411(17) . ?
C15 H15 1.0000 . ?
C16 O17 1.2172(16) . ?
C16 C18 1.4949(17) . ?
C18 C23 1.392(2) . ?
C18 C19 1.3986(19) . ?
C19 C20 1.385(2) . ?
C19 H19 0.9500 . ?
C20 C21 1.380(2) . ?
C20 H20 0.9500 . ?
C21 C22 1.389(2) . ?
C21 H21 0.9500 . ?
C22 C23 1.392(2) . ?
C22 H22 0.9500 . ?
C23 H23 0.9500 . ?
O24 H24 0.850(18) . ?
C25 O26 1.4209(15) . ?
C25 H25A 0.9900 . ?
C25 H25B 0.9900 . ?
O26 C27 1.3682(16) . ?
C27 C28 1.3853(19) . ?
C27 C32 1.3883(19) . ?
C28 C29 1.391(2) . ?
C28 H28 0.9500 . ?
C29 C30 1.380(2) . ?
C29 H29 0.9500 . ?
C30 C31 1.379(2) . ?
C30 H30 0.9500 . ?
C31 C32 1.381(2) . ?
C31 H31 0.9500 . ?
C32 H32 0.9500 . ?

loop_
_geom_hbond_atom_site_label_D
_geom_hbond_atom_site_label_H
_geom_hbond_atom_site_label_A
_geom_hbond_distance_DH
_geom_hbond_distance_HA
_geom_hbond_distance_DA
_geom_hbond_angle_DHA
_geom_hbond_site_symmetry_A
_geom_hbond_publ_flag
C11 H11A O17 0.99 2.55 3.1013(16) 115.3 . yes
C11 H11A O24 0.99 2.48 3.4412(16) 164.9 3_666 yes
C11 H11B O8 0.99 2.56 3.3969(16) 141.9 2_645 yes
C11 H11B O9 0.99 2.36 2.8506(16) 110.0 . yes
C15 H15 O8 1.00 2.41 2.9230(15) 110.9 . yes
O24 H24 O17 0.850(18) 2.024(18) 2.8621(14) 168.3(16) 3_666 yes

loop_
_geom_torsion_atom_site_label_1
_geom_torsion_atom_site_label_2
_geom_torsion_atom_site_label_3
_geom_torsion_atom_site_label_4
_geom_torsion
_geom_torsion_site_symmetry_1
_geom_torsion_site_symmetry_2
_geom_torsion_site_symmetry_3
_geom_torsion_site_symmetry_4
_geom_torsion_publ_flag
C7 C2 C3 C4 0.3(2) . . . . ?
C1 C2 C3 C4 -179.92(13) . . . . ?
C2 C3 C4 C5 -1.0(2) . . . . ?
C3 C4 C5 C6 1.0(2) . . . . ?
C3 C4 C5 S1 -179.22(10) . . . . ?
O9 S1 C5 C6 -27.49(13) . . . . ?
O8 S1 C5 C6 -157.53(11) . . . . ?
N10 S1 C5 C6 87.17(12) . . . . ?
O9 S1 C5 C4 152.75(10) . . . . ?
O8 S1 C5 C4 22.71(12) . . . . ?
N10 S1 C5 C4 -92.59(11) . . . . ?
C4 C5 C6 C7 -0.3(2) . . . . ?
S1 C5 C6 C7 179.96(12) . . . . ?
C5 C6 C7 C2 -0.5(2) . . . . ?
C3 C2 C7 C6 0.5(2) . . . . ?
C1 C2 C7 C6 -179.32(14) . . . . ?
O9 S1 N10 C15 -170.11(9) . . . . ?
O8 S1 N10 C15 -41.20(11) . . . . ?
C5 S1 N10 C15 74.48(10) . . . . ?
O9 S1 N10 C11 27.05(11) . . . . ?
O8 S1 N10 C11 155.96(9) . . . . ?
C5 S1 N10 C11 -88.37(10) . . . . ?
C15 N10 C11 C12 55.24(14) . . . . ?
S1 N10 C11 C12 -141.55(9) . . . . ?
N10 C11 C12 C13 -54.13(13) . . . . ?
C11 C12 C13 O24 -61.55(13) . . . . ?
C11 C12 C13 C25 179.49(10) . . . . ?
C11 C12 C13 C14 56.32(13) . . . . ?
O24 C13 C14 C15 65.43(13) . . . . ?
C12 C13 C14 C15 -55.93(13) . . . . ?
C25 C13 C14 C15 -179.50(10) . . . . ?
C11 N10 C15 C14 -54.37(13) . . . . ?
S1 N10 C15 C14 142.26(9) . . . . ?
C11 N10 C15 C16 71.08(13) . . . . ?
S1 N10 C15 C16 -92.29(11) . . . . ?
C13 C14 C15 N10 53.16(13) . . . . ?
C13 C14 C15 C16 -72.58(13) . . . . ?
N10 C15 C16 O17 0.25(16) . . . . ?
C14 C15 C16 O17 123.54(13) . . . . ?
N10 C15 C16 C18 177.78(10) . . . . ?
C14 C15 C16 C18 -58.93(14) . . . . ?
O17 C16 C18 C23 152.87(13) . . . . ?
C15 C16 C18 C23 -24.68(17) . . . . ?
O17 C16 C18 C19 -24.30(17) . . . . ?
C15 C16 C18 C19 158.15(11) . . . . ?
C23 C18 C19 C20 -0.05(19) . . . . ?
C16 C18 C19 C20 177.23(12) . . . . ?
C18 C19 C20 C21 -0.1(2) . . . . ?
C19 C20 C21 C22 -0.1(2) . . . . ?
C20 C21 C22 C23 0.5(2) . . . . ?
C19 C18 C23 C22 0.4(2) . . . . ?
C16 C18 C23 C22 -176.70(13) . . . . ?
C21 C22 C23 C18 -0.7(2) . . . . ?
O24 C13 C25 O26 179.02(10) . . . . ?
C12 C13 C25 O26 -58.62(14) . . . . ?
C14 C13 C25 O26 63.91(14) . . . . ?
C13 C25 O26 C27 -174.98(12) . . . . ?
C25 O26 C27 C28 -4.5(2) . . . . ?
C25 O26 C27 C32 174.86(13) . . . . ?
O26 C27 C28 C29 178.76(14) . . . . ?
C32 C27 C28 C29 -0.6(2) . . . . ?
C27 C28 C29 C30 -0.3(2) . . . . ?
C28 C29 C30 C31 0.7(2) . . . . ?
C29 C30 C31 C32 -0.1(2) . . . . ?
C30 C31 C32 C27 -0.8(3) . . . . ?
O26 C27 C32 C31 -178.30(15) . . . . ?
C28 C27 C32 C31 1.1(2) . . . . ?
